data_2000896
loop_
_publ_author_name
'Jones, P. G.'
'Kirby, A. J.'
'Parker, J. K.'

_publ_section_title
;
 Bond length and reactivity. The effect of \b-fluorine. Structures of
 the 9-(9-phenylxanthenyl) ether, and the 4-phenylbenzoate, diphenyl
 phosphate and methanesulfonate esters of
 <i>cis</i>,<i>trans</i>-4-<i>tert</i>-butyl-2-fluorocyclohexanol
;
_journal_issue 5
_journal_name_full 'Acta Crystallographica Section C'
_journal_page_first 859
_journal_page_last 864
_journal_paper_doi 10.1107/S0108270191012258
_journal_volume 48
_journal_year 1992
_chemical_formula_sum 'C22 H28 F O4 P'
_chemical_formula_weight 406.43
_symmetry_cell_setting orthorhombic
_symmetry_space_group_name_Hall 'P 2ac 2ab'
_symmetry_space_group_name_H-M 'P 21 21 21'
_cell_angle_alpha 90
_cell_angle_beta 90
_cell_angle_gamma 90
_cell_formula_units_Z 4
_cell_length_a 5.8904(15)
_cell_length_b 10.960(3)
_cell_length_c 33.090(8)
_cell_volume 2136.3(10)
_diffrn_radiation_type Mo
_diffrn_radiation_wavelength 0.71069
_exptl_absorpt_coefficient_mu 0.16
_exptl_crystal_density_diffrn 1.264
_exptl_crystal_F_000 864
_cod_data_source_file ha0060.cif
_cod_data_source_block ha0060c
_cod_original_cell_volume 2136
_cod_original_formula_sum 'C22 H28 F1 O4 P1'
_cod_database_code 2000896

loop_
_atom_site_label
_atom_site_fract_x
_atom_site_fract_y
_atom_site_fract_z
_atom_site_U_iso_or_equiv
P .5094(2) .62610(10) .11813(3) .0470(10)
O(1) .4297(4) .6030(3) .16220(10) .0510(10)
O(2) .3342(5) .5609(3) .08930(10) .0480(10)
O(3) .4403(5) .7636(3) .11130(10) .0500(10)
O(4) .7455(5) .5949(3) .11140(10) .0600(10)
C(11) .1964(7) .6220(4) .17620(10) .047(2)
C(12) .1853(9) .7436(4) .19820(10) .060(2)
F(1) -.0426(8) .7626(5) .20580(10) .088(2)
C(13) .3180(8) .7449(4) .23690(10) .051(2)
C(14) .2559(7) .6407(4) .26550(10) .0420(10)
C(15) .2803(9) .5198(4) .24260(10) .052(2)
C(16) .1427(9) .5173(5) .20370(10) .059(2)
F(1') -.0840(15) .5253(8) .2139(3) .072(3)
C(17) .3794(7) .6446(5) .30680(10) .051(2)
C(18) .2996(9) .5419(5) .33360(10) .075(2)
C(19) .6388(7) .6347(6) .3017(2) .074(2)
C(20) .3270(9) .7646(5) .32820(10) .071(2)
C(21) .3314(8) .4346(4) .08170(10) .042(2)
C(22) .5018(9) .3801(5) .05980(10) .056(2)
C(23) .4821(10) .2572(5) .05060(10) .068(2)
C(24) .2953(10) .1918(5) .0630(2) .071(2)
C(25) .1261(9) .2483(5) .08440(10) .063(2)
C(26) .1427(8) .3703(5) .09370(10) .051(2)
C(31) .4624(9) .8202(4) .07280(10) .045(2)
C(32) .2838(9) .8138(4) .0465(2) .057(2)
C(33) .3042(10) .8711(5) .0092(2) .070(2)
C(34) .4981(13) .9335(5) -.0001(2) .076(2)
C(35) .6754(11) .9399(5) .0272(2) .076(2)
C(36) .6579(8) .8820(5) .0643(2) .060(2)
H(11) .0956 .6233 .1534 ?
H(12) .2419 .8069 .1809 ?
H(12') .0294 .7605 .2046 ?
H(13A) .2949 .8209 .2507 ?
H(13B) .4769 .7379 .2309 ?
H(14) .0965 .6492 .2708 ?
H(15A) .2346 .4529 .2595 ?
H(15B) .4381 .5096 .2362 ?
H(16) .1734 .4387 .1890 ?
H(16') -.0154 .5212 .2106 ?
H(18A) .1381 .5473 .3371 ?
H(18B) .3371 .4658 .3209 ?
H(18C) .3725 .5464 .3596 ?
H(19A) .7123 .6391 .3275 ?
H(19B) .6770 .5589 .2888 ?
H(19C) .6887 .7013 .2851 ?
H(20A) .1659 .7710 .3321 ?
H(20B) .4018 .7673 .3540 ?
H(20C) .3786 .8314 .3118 ?
H(22) .6316 .4271 .0517 ?
H(23) .5993 .2190 .0349 ?
H(24) .2883 .1058 .0577 ?
H(25) -.0058 .2032 .0926 ?
H(26) .0236 .4113 .1081 ?
H(32) .1503 .7679 .0533 ?
H(33) .1798 .8688 -.0096 ?
H(34) .5097 .9719 -.0261 ?
H(35) .8071 .9871 .0202 ?
H(36) .7815 .8840 .0832 ?
